data_1504618
loop_
_publ_author_name
'Wang, Yongfeng'
'Parkin, Sean R.'
'Gierschner, Johannes'
'Watson, Mark D.'

_publ_section_title
;
 Highly fluorinated benzobisbenzothiophenes.
;
_journal_issue 15
_journal_name_full 'Organic letters'
_journal_page_first 3307
_journal_page_last 3310
_journal_paper_doi 10.1021/ol8003468
_journal_volume 10
_journal_year 2008
_chemical_formula_moiety 'C18 F10 S2'
_chemical_formula_sum 'C18 F10 S2'
_chemical_formula_weight 470.30
_chemical_name_systematic
; 
 ? 
;
_space_group_IT_number 2
_symmetry_cell_setting triclinic
_symmetry_space_group_name_Hall '-P 1'
_symmetry_space_group_name_H-M 'P -1'
_atom_sites_solution_primary direct
_atom_sites_solution_secondary difmap
_audit_creation_method SHELXL-97
_cell_angle_alpha 84.422(4)
_cell_angle_beta 88.023(4)
_cell_angle_gamma 70.592(4)
_cell_formula_units_Z 2
_cell_length_a 7.6817(7)
_cell_length_b 7.7026(7)
_cell_length_c 13.0640(11)
_cell_measurement_reflns_used 5931
_cell_measurement_temperature 90.0(2)
_cell_measurement_theta_max 67.88
_cell_measurement_theta_min 3.40
_cell_volume 725.61(11)
_computing_cell_refinement APEX2
_computing_data_collection 'APEX2 (Bruker-Nonius, 2004)'
_computing_data_reduction APEX2
_computing_molecular_graphics 'XP in SHELXTL (Sheldrick, 1994)'
_computing_publication_material
; 
SHELX97-2 (Sheldrick, 1997) and local procedures 
;
_computing_structure_refinement 'SHELXL-97 (Sheldrick, 1997)'
_computing_structure_solution 'SHELXS-97 (Sheldrick, 1997)'
_diffrn_ambient_temperature 90.0(2)
_diffrn_detector_area_resol_mean 18
_diffrn_measured_fraction_theta_full .963
_diffrn_measured_fraction_theta_max .963
_diffrn_measurement_device_type 'X8 Proteum diffractometer'
_diffrn_measurement_method '\w and \f scans'
_diffrn_radiation_monochromator 'Bruker Helios multilayer optics'
_diffrn_radiation_source 'fine-focus rotating anode'
_diffrn_radiation_type CuK\a
_diffrn_radiation_wavelength 1.54178
_diffrn_reflns_av_R_equivalents 0.0319
_diffrn_reflns_av_sigmaI/netI 0.0294
_diffrn_reflns_limit_h_max 9
_diffrn_reflns_limit_h_min -9
_diffrn_reflns_limit_k_max 9
_diffrn_reflns_limit_k_min -9
_diffrn_reflns_limit_l_max 15
_diffrn_reflns_limit_l_min -15
_diffrn_reflns_number 8919
_diffrn_reflns_theta_full 67.93
_diffrn_reflns_theta_max 67.93
_diffrn_reflns_theta_min 3.40
_diffrn_standards_number 0
_exptl_absorpt_coefficient_mu 4.558
_exptl_absorpt_correction_T_max 0.8387
_exptl_absorpt_correction_T_min 0.6098
_exptl_absorpt_correction_type multi-scan
_exptl_absorpt_process_details 'SADABS in APEX2 (Bruker-Nonius, 2004)'
_exptl_crystal_colour yellow
_exptl_crystal_density_diffrn 2.153
_exptl_crystal_density_method 'not measured'
_exptl_crystal_description wedge
_exptl_crystal_F_000 460
_exptl_crystal_size_max 0.12
_exptl_crystal_size_mid 0.04
_exptl_crystal_size_min 0.04
_refine_diff_density_max .385
_refine_diff_density_min -.480
_refine_diff_density_rms .145
_refine_ls_extinction_coef 0.0070(7)
_refine_ls_extinction_expression Fc^*^=kFc[1+0.001xFc^2^\l^3^/sin(2\q)]^-1/4^
_refine_ls_extinction_method SHELXL
_refine_ls_goodness_of_fit_ref 1.050
_refine_ls_matrix_type full
_refine_ls_number_parameters 272
_refine_ls_number_reflns 2547
_refine_ls_number_restraints 0
_refine_ls_restrained_S_all 1.050
_refine_ls_R_factor_all 0.0352
_refine_ls_R_factor_gt 0.0346
_refine_ls_shift/su_max 0.002
_refine_ls_shift/su_mean 0.000
_refine_ls_structure_factor_coef Fsqd
_refine_ls_weighting_details 'calc w=1/[\s^2^(Fo^2^)+(0.0630P)^2^+0.2934P] where P=(Fo^2^+2Fc^2^)/3'
_refine_ls_weighting_scheme calc
_refine_ls_wR_factor_gt 0.0917
_refine_ls_wR_factor_ref 0.0929
_reflns_number_gt 2465
_reflns_number_total 2547
_reflns_threshold_expression >2\s(I)
_cod_data_source_file ol8003468-file001.cif
_cod_data_source_block x06163_1a
_cod_database_code 1504618

loop_
_symmetry_equiv_pos_as_xyz
'x, y, z'
'-x, -y, -z'

loop_
_atom_site_label
_atom_site_type_symbol
_atom_site_fract_x
_atom_site_fract_y
_atom_site_fract_z
_atom_site_U_iso_or_equiv
_atom_site_adp_type
_atom_site_occupancy
_atom_site_symmetry_multiplicity
_atom_site_calc_flag
S1A S -0.15029(5) 0.28458(5) 0.35759(3) 0.01711(16) Uani 1 1 d
F1A F 0.03247(13) 0.14173(13) 0.55889(7) 0.0201(2) Uani 1 1 d
C1A C -0.2177(2) 0.4820(2) 0.27280(12) 0.0171(3) Uani 1 1 d
F2A F -0.33680(14) 0.34774(14) 0.14940(7) 0.0242(3) Uani 1 1 d
C2A C -0.3040(2) 0.4945(2) 0.17971(13) 0.0196(4) Uani 1 1 d
F3A F -0.43761(15) 0.67382(15) 0.02901(7) 0.0286(3) Uani 1 1 d
C3A C -0.3542(2) 0.6575(2) 0.11841(12) 0.0213(4) Uani 1 1 d
F4A F -0.36586(15) 0.96672(14) 0.08931(7) 0.0268(3) Uani 1 1 d
C4A C -0.3167(2) 0.8083(2) 0.14959(13) 0.0210(4) Uani 1 1 d
F5A F -0.19874(14) 0.94723(13) 0.26655(7) 0.0233(2) Uani 1 1 d
C5A C -0.2297(2) 0.7970(2) 0.24152(12) 0.0186(4) Uani 1 1 d
C6A C -0.1785(2) 0.6335(2) 0.30562(12) 0.0170(4) Uani 1 1 d
C7A C -0.0875(2) 0.5849(2) 0.40517(12) 0.0159(3) Uani 1 1 d
C8A C -0.0652(2) 0.3997(2) 0.44057(12) 0.0162(3) Uani 1 1 d
C9A C 0.0186(2) 0.3180(2) 0.53295(12) 0.0166(3) Uani 1 1 d
S1B S 0.37762(5) 0.35460(5) 0.34958(3) 0.01639(16) Uani 1 1 d
F1B F 0.55616(13) 0.31050(13) 0.55290(7) 0.0188(2) Uani 1 1 d
C1B C 0.2961(2) 0.2339(2) 0.26884(12) 0.0173(3) Uani 1 1 d
F2B F 0.18357(14) 0.48598(13) 0.14424(7) 0.0230(2) Uani 1 1 d
C2B C 0.2079(2) 0.3098(2) 0.17670(13) 0.0189(3) Uani 1 1 d
F3B F 0.05254(14) 0.27826(14) 0.03191(7) 0.0258(3) Uani 1 1 d
C3B C 0.1409(2) 0.2058(2) 0.11975(12) 0.0202(4) Uani 1 1 d
F4B F 0.09851(14) -0.07706(14) 0.09945(7) 0.0265(3) Uani 1 1 d
C4B C 0.1642(2) 0.0236(2) 0.15456(13) 0.0203(4) Uani 1 1 d
F5B F 0.26795(14) -0.22824(14) 0.27551(7) 0.0234(2) Uani 1 1 d
C5B C 0.2523(2) -0.0532(2) 0.24620(12) 0.0187(4) Uani 1 1 d
C6B C 0.3209(2) 0.0495(2) 0.30558(12) 0.0165(3) Uani 1 1 d
C7B C 0.4128(2) 0.0047(2) 0.40502(12) 0.0155(3) Uani 1 1 d
C8B C 0.4482(2) 0.1600(2) 0.43653(12) 0.0153(3) Uani 1 1 d
C9B C 0.5322(2) 0.1549(2) 0.52894(12) 0.0164(4) Uani 1 1 d

loop_
_atom_site_aniso_label
_atom_site_aniso_U_11
_atom_site_aniso_U_22
_atom_site_aniso_U_33
_atom_site_aniso_U_23
_atom_site_aniso_U_13
_atom_site_aniso_U_12
S1A 0.0199(2) 0.0147(2) 0.0179(2) -0.00005(16) -0.00219(16) -0.00743(17)
F1A 0.0273(5) 0.0118(5) 0.0220(5) 0.0018(4) -0.0044(4) -0.0080(4)
C1A 0.0172(7) 0.0169(8) 0.0174(8) -0.0012(6) 0.0016(6) -0.0061(6)
F2A 0.0337(6) 0.0220(5) 0.0212(5) -0.0033(4) -0.0046(4) -0.0143(4)
C2A 0.0210(8) 0.0191(8) 0.0200(8) -0.0032(6) 0.0008(6) -0.0082(7)
F3A 0.0376(6) 0.0298(6) 0.0197(5) 0.0021(4) -0.0105(4) -0.0129(5)
C3A 0.0230(8) 0.0253(9) 0.0160(8) -0.0004(7) -0.0035(6) -0.0085(7)
F4A 0.0366(6) 0.0194(5) 0.0223(5) 0.0059(4) -0.0080(4) -0.0075(4)
C4A 0.0229(8) 0.0178(8) 0.0192(8) 0.0031(6) -0.0017(6) -0.0038(7)
F5A 0.0335(5) 0.0145(5) 0.0233(5) 0.0010(4) -0.0053(4) -0.0100(4)
C5A 0.0203(8) 0.0157(8) 0.0208(8) -0.0032(6) 0.0003(6) -0.0068(7)
C6A 0.0153(8) 0.0179(8) 0.0174(8) -0.0011(6) 0.0014(6) -0.0050(7)
C7A 0.0145(8) 0.0155(8) 0.0170(8) -0.0008(6) 0.0014(6) -0.0046(6)
C8A 0.0159(7) 0.0145(8) 0.0184(8) -0.0006(6) 0.0004(6) -0.0054(6)
C9A 0.0165(8) 0.0130(8) 0.0199(8) 0.0010(6) 0.0008(6) -0.0052(6)
S1B 0.0189(2) 0.0129(2) 0.0176(2) 0.00113(15) -0.00229(15) -0.00598(17)
F1B 0.0258(5) 0.0125(5) 0.0207(5) -0.0012(4) -0.0032(4) -0.0093(4)
C1B 0.0172(7) 0.0171(8) 0.0170(8) 0.0005(6) 0.0002(6) -0.0055(6)
F2B 0.0309(5) 0.0150(5) 0.0221(5) 0.0049(4) -0.0052(4) -0.0076(4)
C2B 0.0208(8) 0.0156(8) 0.0191(8) 0.0015(6) 0.0002(6) -0.0053(7)
F3B 0.0327(6) 0.0257(6) 0.0188(5) 0.0035(4) -0.0084(4) -0.0101(5)
C3B 0.0219(8) 0.0230(9) 0.0142(8) 0.0009(6) -0.0031(6) -0.0058(7)
F4B 0.0373(6) 0.0237(5) 0.0221(5) -0.0026(4) -0.0094(4) -0.0139(5)
C4B 0.0240(8) 0.0204(9) 0.0183(8) -0.0035(6) -0.0024(6) -0.0091(7)
F5B 0.0343(6) 0.0140(5) 0.0237(5) 0.0005(4) -0.0075(4) -0.0103(4)
C5B 0.0214(8) 0.0145(8) 0.0200(8) 0.0002(6) -0.0003(6) -0.0062(6)
C6B 0.0153(7) 0.0170(8) 0.0163(8) -0.0015(6) 0.0011(6) -0.0044(6)
C7B 0.0138(8) 0.0169(8) 0.0152(8) -0.0006(6) 0.0005(6) -0.0045(6)
C8B 0.0156(7) 0.0125(8) 0.0172(8) -0.0008(6) 0.0011(6) -0.0039(6)
C9B 0.0164(8) 0.0142(8) 0.0196(8) -0.0033(6) 0.0014(6) -0.0059(7)

loop_
_atom_type_symbol
_atom_type_description
_atom_type_scat_dispersion_real
_atom_type_scat_dispersion_imag
_atom_type_scat_source
C C .0181 .0091 'International Tables Vol C Tables 4.2.6.8 and 6.1.1.4'
F F .0727 .0534 'International Tables Vol C Tables 4.2.6.8 and 6.1.1.4'
S S .3331 .5567 'International Tables Vol C Tables 4.2.6.8 and 6.1.1.4'

loop_
_geom_angle_atom_site_label_1
_geom_angle_atom_site_label_2
_geom_angle_atom_site_label_3
_geom_angle
_geom_angle_site_symmetry_1
_geom_angle_site_symmetry_3
C1A S1A C8A 89.86(8) . .
C2A C1A C6A 121.35(15) . .
C2A C1A S1A 124.03(13) . .
C6A C1A S1A 114.61(12) . .
F2A C2A C3A 120.05(15) . .
F2A C2A C1A 120.21(15) . .
C3A C2A C1A 119.74(16) . .
F3A C3A C2A 121.10(16) . .
F3A C3A C4A 119.20(15) . .
C2A C3A C4A 119.69(16) . .
F4A C4A C5A 119.63(15) . .
F4A C4A C3A 119.33(15) . .
C5A C4A C3A 121.04(16) . .
F5A C5A C4A 117.72(15) . .
F5A C5A C6A 121.82(15) . .
C4A C5A C6A 120.46(15) . .
C5A C6A C1A 117.72(15) . .
C5A C6A C7A 131.63(15) . .
C1A C6A C7A 110.65(14) . .
C9A C7A C8A 116.75(15) 2_566 .
C9A C7A C6A 132.59(15) 2_566 .
C8A C7A C6A 110.65(15) . .
C9A C8A C7A 122.49(16) . .
C9A C8A S1A 123.28(13) . .
C7A C8A S1A 114.22(13) . .
F1A C9A C7A 121.76(15) . 2_566
F1A C9A C8A 117.48(15) . .
C7A C9A C8A 120.76(16) 2_566 .
C1B S1B C8B 89.86(8) . .
C2B C1B C6B 121.22(15) . .
C2B C1B S1B 124.04(13) . .
C6B C1B S1B 114.71(12) . .
F2B C2B C3B 119.87(15) . .
F2B C2B C1B 120.10(15) . .
C3B C2B C1B 120.01(15) . .
F3B C3B C2B 120.63(15) . .
F3B C3B C4B 119.71(15) . .
C2B C3B C4B 119.66(15) . .
F4B C4B C5B 119.71(15) . .
F4B C4B C3B 119.61(15) . .
C5B C4B C3B 120.67(16) . .
F5B C5B C4B 117.47(15) . .
F5B C5B C6B 121.72(15) . .
C4B C5B C6B 120.81(15) . .
C5B C6B C1B 117.63(15) . .
C5B C6B C7B 131.81(15) . .
C1B C6B C7B 110.52(14) . .
C9B C7B C8B 116.78(15) 2_656 .
C9B C7B C6B 132.64(15) 2_656 .
C8B C7B C6B 110.59(14) . .
C9B C8B C7B 122.20(16) . .
C9B C8B S1B 123.48(13) . .
C7B C8B S1B 114.32(12) . .
F1B C9B C8B 117.71(14) . .
F1B C9B C7B 121.26(15) . 2_656
C8B C9B C7B 121.03(16) . 2_656

loop_
_geom_bond_atom_site_label_1
_geom_bond_atom_site_label_2
_geom_bond_distance
_geom_bond_site_symmetry_2
S1A C1A 1.7312(16) .
S1A C8A 1.7346(17) .
F1A C9A 1.3365(19) .
C1A C2A 1.385(2) .
C1A C6A 1.405(2) .
F2A C2A 1.3347(19) .
C2A C3A 1.367(2) .
F3A C3A 1.327(2) .
C3A C4A 1.386(2) .
F4A C4A 1.3337(19) .
C4A C5A 1.376(2) .
F5A C5A 1.3284(19) .
C5A C6A 1.389(2) .
C6A C7A 1.454(2) .
C7A C9A 1.380(2) 2_566
C7A C8A 1.412(2) .
C8A C9A 1.380(2) .
C9A C7A 1.380(2) 2_566
S1B C1B 1.7298(17) .
S1B C8B 1.7328(16) .
F1B C9B 1.3385(19) .
C1B C2B 1.381(2) .
C1B C6B 1.406(2) .
F2B C2B 1.3345(19) .
C2B C3B 1.370(2) .
F3B C3B 1.3292(19) .
C3B C4B 1.387(2) .
F4B C4B 1.3295(19) .
C4B C5B 1.376(2) .
F5B C5B 1.3319(19) .
C5B C6B 1.389(2) .
C6B C7B 1.456(2) .
C7B C9B 1.381(2) 2_656
C7B C8B 1.412(2) .
C8B C9B 1.379(2) .
C9B C7B 1.381(2) 2_656

loop_
_geom_torsion_atom_site_label_1
_geom_torsion_atom_site_label_2
_geom_torsion_atom_site_label_3
_geom_torsion_atom_site_label_4
_geom_torsion
_geom_torsion_site_symmetry_1
_geom_torsion_site_symmetry_4
C8A S1A C1A C2A 179.89(14) . .
C8A S1A C1A C6A -0.28(13) . .
C6A C1A C2A F2A 178.79(14) . .
S1A C1A C2A F2A -1.4(2) . .
C6A C1A C2A C3A -0.6(2) . .
S1A C1A C2A C3A 179.20(12) . .
F2A C2A C3A F3A 0.8(2) . .
C1A C2A C3A F3A -179.76(14) . .
F2A C2A C3A C4A -178.87(14) . .
C1A C2A C3A C4A 0.5(3) . .
F3A C3A C4A F4A 0.2(2) . .
C2A C3A C4A F4A 179.91(14) . .
F3A C3A C4A C5A -179.70(15) . .
C2A C3A C4A C5A 0.0(3) . .
F4A C4A C5A F5A 0.3(2) . .
C3A C4A C5A F5A -179.81(14) . .
F4A C4A C5A C6A 179.60(14) . .
C3A C4A C5A C6A -0.5(3) . .
F5A C5A C6A C1A 179.71(14) . .
C4A C5A C6A C1A 0.4(2) . .
F5A C5A C6A C7A -0.4(3) . .
C4A C5A C6A C7A -179.66(16) . .
C2A C1A C6A C5A 0.1(2) . .
S1A C1A C6A C5A -179.70(11) . .
C2A C1A C6A C7A -179.81(14) . .
S1A C1A C6A C7A 0.36(17) . .
C5A C6A C7A C9A -1.8(3) . 2_566
C1A C6A C7A C9A 178.12(16) . 2_566
C5A C6A C7A C8A 179.82(16) . .
C1A C6A C7A C8A -0.25(18) . .
C9A C7A C8A C9A 0.9(3) 2_566 .
C6A C7A C8A C9A 179.52(14) . .
C9A C7A C8A S1A -178.60(11) 2_566 .
C6A C7A C8A S1A 0.05(17) . .
C1A S1A C8A C9A -179.34(14) . .
C1A S1A C8A C7A 0.12(13) . .
C7A C8A C9A F1A -179.94(13) . .
S1A C8A C9A F1A -0.5(2) . .
C7A C8A C9A C7A -0.9(3) . 2_566
S1A C8A C9A C7A 178.52(11) . 2_566
C8B S1B C1B C2B 177.92(14) . .
C8B S1B C1B C6B -0.09(13) . .
C6B C1B C2B F2B 178.96(13) . .
S1B C1B C2B F2B 1.1(2) . .
C6B C1B C2B C3B 0.7(2) . .
S1B C1B C2B C3B -177.21(12) . .
F2B C2B C3B F3B 0.4(2) . .
C1B C2B C3B F3B 178.68(14) . .
F2B C2B C3B C4B -179.06(14) . .
C1B C2B C3B C4B -0.8(2) . .
F3B C3B C4B F4B 0.3(2) . .
C2B C3B C4B F4B 179.74(14) . .
F3B C3B C4B C5B -178.81(15) . .
C2B C3B C4B C5B 0.7(3) . .
F4B C4B C5B F5B 0.2(2) . .
C3B C4B C5B F5B 179.24(14) . .
F4B C4B C5B C6B -179.50(14) . .
C3B C4B C5B C6B -0.4(3) . .
F5B C5B C6B C1B -179.34(14) . .
C4B C5B C6B C1B 0.3(2) . .
F5B C5B C6B C7B -1.8(3) . .
C4B C5B C6B C7B 177.86(16) . .
C2B C1B C6B C5B -0.4(2) . .
S1B C1B C6B C5B 177.65(11) . .
C2B C1B C6B C7B -178.49(14) . .
S1B C1B C6B C7B -0.41(17) . .
C5B C6B C7B C9B 2.7(3) . 2_656
C1B C6B C7B C9B -179.60(16) . 2_656
C5B C6B C7B C8B -176.86(16) . .
C1B C6B C7B C8B 0.83(18) . .
C9B C7B C8B C9B -0.5(3) 2_656 .
C6B C7B C8B C9B 179.12(14) . .
C9B C7B C8B S1B 179.42(11) 2_656 .
C6B C7B C8B S1B -0.94(17) . .
C1B S1B C8B C9B -179.45(14) . .
C1B S1B C8B C7B 0.60(13) . .
C7B C8B C9B F1B -178.61(13) . .
S1B C8B C9B F1B 1.5(2) . .
C7B C8B C9B C7B 0.5(3) . 2_656
S1B C8B C9B C7B -179.40(11) . 2_656
